data_4029119
loop_
_publ_author_name
'Singleton, Michael L.'
'Castellucci, Nicola'
'Massip, St\'ephane'
'Kauffmann, Brice'
'Ferrand, Yann'
'Huc, Ivan'

_publ_section_title
;
 Synthesis of 1,8-diazaanthracenes as building blocks for internally
 functionalized aromatic oligoamide foldamers.
;
_journal_issue 5
_journal_name_full 'The Journal of organic chemistry'
_journal_page_first 2115
_journal_page_last 2122
_journal_paper_doi 10.1021/jo402852m
_journal_volume 79
_journal_year 2014
_chemical_formula_sum 'C31 H34 N2 O6 S'
_chemical_formula_weight 562.66
_chemical_name_systematic
; 
 ? 
;
_space_group_IT_number 2
_symmetry_cell_setting triclinic
_symmetry_space_group_name_Hall '-P 1'
_symmetry_space_group_name_H-M 'P -1'
_atom_sites_solution_hydrogens geom
_atom_sites_solution_primary direct
_atom_sites_solution_secondary difmap
_audit_creation_method SHELXL-97
_cell_angle_alpha 69.791(15)
_cell_angle_beta 84.884(16)
_cell_angle_gamma 88.811(14)
_cell_formula_units_Z 4
_cell_length_a 13.490(3)
_cell_length_b 14.415(3)
_cell_length_c 16.347(3)
_cell_measurement_reflns_used 4451
_cell_measurement_temperature 113(2)
_cell_measurement_theta_max 72.05
_cell_measurement_theta_min 6.54
_cell_volume 2971.1(11)
_computing_cell_refinement 'CrystalClear (Rigaku/MSC Inc., 2005)'
_computing_data_collection 'CrystalClear (Rigaku/MSC Inc., 2005)'
_computing_data_reduction 'CrystalClear (Rigaku/MSC Inc., 2005)'
_computing_structure_refinement 'SHELXL (Sheldrick, 2008)'
_computing_structure_solution 'SHELXS (Sheldrick, 2008)'
_diffrn_ambient_temperature 113(2)
_diffrn_measured_fraction_theta_full 0.563
_diffrn_measured_fraction_theta_max 0.563
_diffrn_measurement_device_type 'Rigaku RAXIS Rapid'
_diffrn_measurement_method \w-scans
_diffrn_radiation_monochromator confocal
_diffrn_radiation_source 'micro-focus rotating anode'
_diffrn_radiation_type CuK\a
_diffrn_radiation_wavelength 1.54178
_diffrn_reflns_av_R_equivalents 0.0605
_diffrn_reflns_av_sigmaI/netI 0.0998
_diffrn_reflns_limit_h_max 11
_diffrn_reflns_limit_h_min -16
_diffrn_reflns_limit_k_max 15
_diffrn_reflns_limit_k_min -14
_diffrn_reflns_limit_l_max 13
_diffrn_reflns_limit_l_min -20
_diffrn_reflns_number 9086
_diffrn_reflns_theta_full 72.05
_diffrn_reflns_theta_max 72.05
_diffrn_reflns_theta_min 6.54
_exptl_absorpt_coefficient_mu 1.339
_exptl_absorpt_correction_T_max 0.9609
_exptl_absorpt_correction_T_min 0.8558
_exptl_absorpt_correction_type multi-scan
_exptl_absorpt_process_details 'CrystalClear (Rigaku/MSC Inc., 2005)'
_exptl_crystal_colour yellow
_exptl_crystal_density_diffrn 1.258
_exptl_crystal_density_method 'not measured'
_exptl_crystal_description plate
_exptl_crystal_F_000 1192
_exptl_crystal_size_max 0.12
_exptl_crystal_size_mid 0.10
_exptl_crystal_size_min 0.03
_refine_diff_density_max 0.607
_refine_diff_density_min -0.393
_refine_diff_density_rms 0.113
_refine_ls_extinction_method none
_refine_ls_goodness_of_fit_ref 1.093
_refine_ls_hydrogen_treatment constr
_refine_ls_matrix_type full
_refine_ls_number_parameters 733
_refine_ls_number_reflns 6589
_refine_ls_number_restraints 0
_refine_ls_restrained_S_all 1.093
_refine_ls_R_factor_all 0.1041
_refine_ls_R_factor_gt 0.0810
_refine_ls_shift/su_max 0.000
_refine_ls_shift/su_mean 0.000
_refine_ls_structure_factor_coef Fsqd
_refine_ls_weighting_details 'calc w=1/[\s^2^(Fo^2^)+(0.0956P)^2^+5.5631P] where P=(Fo^2^+2Fc^2^)/3'
_refine_ls_weighting_scheme calc
_refine_ls_wR_factor_gt 0.2167
_refine_ls_wR_factor_ref 0.2331
_reflns_number_gt 4451
_reflns_number_total 6589
_reflns_threshold_expression >2sigma(I)
_cod_data_source_file jo402852m_si_013.cif
_cod_data_source_block ms_a-sbn
_cod_original_sg_symbol_H-M P-1
_cod_database_code 4029119

loop_
_symmetry_equiv_pos_as_xyz
'x, y, z'
'-x, -y, -z'

loop_
_atom_site_label
_atom_site_type_symbol
_atom_site_fract_x
_atom_site_fract_y
_atom_site_fract_z
_atom_site_U_iso_or_equiv
_atom_site_adp_type
_atom_site_occupancy
_atom_site_symmetry_multiplicity
_atom_site_calc_flag
_atom_site_refinement_flags
N1 N 0.1263(3) 0.8776(4) -0.0157(3) 0.0450(16) Uani 1 1 d .
C2 C 0.1278(3) 0.7905(5) -0.0332(4) 0.0354(16) Uani 1 1 d .
C3 C 0.1172(4) 0.7002(5) 0.0357(4) 0.0372(16) Uani 1 1 d .
C4 C 0.1223(4) 0.6118(5) 0.0164(4) 0.0384(17) Uani 1 1 d .
N5 N 0.1127(3) 0.5251(4) 0.0859(3) 0.0450(15) Uani 1 1 d .
C6 C 0.1163(4) 0.4423(5) 0.0691(4) 0.0411(17) Uani 1 1 d .
C7 C 0.1308(4) 0.4359(5) -0.0157(4) 0.0484(19) Uani 1 1 d .
H7 H 0.1337 0.3735 -0.0235 0.058 Uiso 1 1 calc R
C8 C 0.1403(4) 0.5209(5) -0.0852(4) 0.0410(18) Uani 1 1 d .
C9 C 0.1372(4) 0.6145(5) -0.0715(4) 0.0414(18) Uani 1 1 d .
C10 C 0.1450(4) 0.7036(5) -0.1388(4) 0.049(2) Uani 1 1 d .
H10 H 0.1526 0.7047 -0.1974 0.059 Uiso 1 1 calc R
C11 C 0.1420(4) 0.7929(5) -0.1230(4) 0.0444(19) Uani 1 1 d .
C12 C 0.1466(4) 0.8870(6) -0.1902(4) 0.053(2) Uani 1 1 d .
C13 C 0.1463(4) 0.9716(5) -0.1706(4) 0.0475(18) Uani 1 1 d .
H13 H 0.1539 1.0347 -0.2152 0.057 Uiso 1 1 calc R
C14 C 0.1341(4) 0.9612(5) -0.0813(4) 0.0435(19) Uani 1 1 d .
C15 C 0.1083(4) 0.3478(6) 0.1446(4) 0.050(2) Uani 1 1 d .
O16 O 0.1122(3) 0.2673(4) 0.1381(3) 0.0695(16) Uani 1 1 d .
O17 O 0.0940(4) 0.3595(4) 0.2215(3) 0.0825(18) Uani 1 1 d .
C18 C 0.0868(8) 0.2705(6) 0.2962(5) 0.104(3) Uani 1 1 d .
H18A H 0.0370 0.2262 0.2887 0.156 Uiso 1 1 calc R
H18B H 0.0669 0.2865 0.3489 0.156 Uiso 1 1 calc R
H18C H 0.1515 0.2379 0.3021 0.156 Uiso 1 1 calc R
O19 O 0.1568(3) 0.5284(3) -0.1702(2) 0.0529(12) Uani 1 1 d .
C20 C 0.1632(5) 0.4363(5) -0.1884(4) 0.0554(19) Uani 1 1 d .
H20A H 0.1011 0.3970 -0.1655 0.066 Uiso 1 1 calc R
H20B H 0.2196 0.3965 -0.1604 0.066 Uiso 1 1 calc R
C21 C 0.1787(5) 0.4640(6) -0.2868(4) 0.065(2) Uani 1 1 d .
H21 H 0.1865 0.4006 -0.2989 0.078 Uiso 1 1 calc R
C22 C 0.0890(5) 0.5146(6) -0.3310(4) 0.081(2) Uani 1 1 d .
H22A H 0.0298 0.4728 -0.3057 0.121 Uiso 1 1 calc R
H22B H 0.0991 0.5256 -0.3938 0.121 Uiso 1 1 calc R
H22C H 0.0796 0.5782 -0.3222 0.121 Uiso 1 1 calc R
C23 C 0.2731(6) 0.5228(7) -0.3248(5) 0.098(3) Uani 1 1 d .
H23A H 0.2845 0.5315 -0.3871 0.146 Uiso 1 1 calc R
H23B H 0.3292 0.4875 -0.2940 0.146 Uiso 1 1 calc R
H23C H 0.2670 0.5876 -0.3180 0.146 Uiso 1 1 calc R
O24 O 0.1534(3) 0.8832(4) -0.2728(3) 0.0628(14) Uani 1 1 d .
C25 C 0.1539(6) 0.9746(6) -0.3449(4) 0.072(2) Uani 1 1 d .
H25A H 0.2183 1.0095 -0.3524 0.086 Uiso 1 1 calc R
H25B H 0.1001 1.0176 -0.3338 0.086 Uiso 1 1 calc R
C26 C 0.1382(7) 0.9522(7) -0.4259(4) 0.088(3) Uani 1 1 d .
H26 H 0.0698 0.9231 -0.4179 0.106 Uiso 1 1 calc R
C27 C 0.1400(7) 1.0502(7) -0.5026(4) 0.103(3) Uani 1 1 d .
H27A H 0.2049 1.0827 -0.5099 0.154 Uiso 1 1 calc R
H27B H 0.0875 1.0931 -0.4907 0.154 Uiso 1 1 calc R
H27C H 0.1286 1.0376 -0.5562 0.154 Uiso 1 1 calc R
C28 C 0.2083(9) 0.8808(8) -0.4431(6) 0.140(4) Uani 1 1 d .
H28A H 0.2758 0.9090 -0.4553 0.209 Uiso 1 1 calc R
H28B H 0.1900 0.8654 -0.4937 0.209 Uiso 1 1 calc R
H28C H 0.2062 0.8201 -0.3917 0.209 Uiso 1 1 calc R
C29 C 0.1357(4) 1.0559(6) -0.0606(4) 0.047(2) Uani 1 1 d .
O30 O 0.1522(3) 1.1359(4) -0.1154(3) 0.0611(15) Uani 1 1 d .
O31 O 0.1153(3) 1.0377(3) 0.0248(2) 0.0489(12) Uani 1 1 d .
C32 C 0.1165(5) 1.1238(5) 0.0504(4) 0.067(2) Uani 1 1 d .
H32A H 0.1852 1.1478 0.0445 0.100 Uiso 1 1 calc R
H32B H 0.0892 1.1064 0.1115 0.100 Uiso 1 1 calc R
H32C H 0.0761 1.1757 0.0128 0.100 Uiso 1 1 calc R
S33 S 0.09135(11) 0.68129(13) 0.14746(9) 0.0478(5) Uani 1 1 d .
C34 C 0.1018(4) 0.7961(5) 0.1692(3) 0.0465(17) Uani 1 1 d .
H34A H 0.1699 0.8243 0.1518 0.056 Uiso 1 1 calc R
H34B H 0.0538 0.8455 0.1375 0.056 Uiso 1 1 calc R
C35 C 0.0777(4) 0.7656(5) 0.2667(4) 0.0440(16) Uani 1 1 d .
C36 C -0.0187(5) 0.7706(5) 0.3008(4) 0.060(2) Uani 1 1 d .
H36 H -0.0702 0.7918 0.2626 0.072 Uiso 1 1 calc R
C37 C -0.0408(6) 0.7448(6) 0.3899(4) 0.075(2) Uani 1 1 d .
H37 H -0.1070 0.7506 0.4126 0.090 Uiso 1 1 calc R
C38 C 0.0319(6) 0.7111(6) 0.4458(4) 0.077(2) Uani 1 1 d .
H38 H 0.0158 0.6917 0.5072 0.093 Uiso 1 1 calc R
C39 C 0.1279(6) 0.7053(6) 0.4131(4) 0.079(3) Uani 1 1 d .
H39 H 0.1787 0.6828 0.4518 0.095 Uiso 1 1 calc R
C40 C 0.1511(5) 0.7323(5) 0.3235(4) 0.064(2) Uani 1 1 d .
H40 H 0.2178 0.7279 0.3011 0.076 Uiso 1 1 calc R
N41 N 0.3792(3) 0.5971(4) 0.0003(3) 0.0435(14) Uani 1 1 d .
C42 C 0.3810(4) 0.6971(5) -0.0194(4) 0.0385(17) Uani 1 1 d .
C43 C 0.3682(3) 0.7348(5) 0.0512(3) 0.0384(16) Uani 1 1 d .
C44 C 0.3706(4) 0.8397(5) 0.0299(4) 0.0410(16) Uani 1 1 d .
N45 N 0.3529(3) 0.8733(5) 0.0987(3) 0.0503(16) Uani 1 1 d .
C46 C 0.3543(4) 0.9702(6) 0.0811(4) 0.052(2) Uani 1 1 d .
C47 C 0.3720(4) 1.0396(5) -0.0016(4) 0.0510(19) Uani 1 1 d .
H47 H 0.3731 1.1081 -0.0097 0.061 Uiso 1 1 calc R
C48 C 0.3880(4) 1.0088(6) -0.0715(4) 0.0511(19) Uani 1 1 d .
C49 C 0.3843(4) 0.9039(5) -0.0571(4) 0.0459(18) Uani 1 1 d .
C50 C 0.3968(4) 0.8663(6) -0.1253(4) 0.0521(19) Uani 1 1 d .
H50 H 0.4072 0.9100 -0.1841 0.063 Uiso 1 1 calc R
C51 C 0.3942(4) 0.7658(6) -0.1073(4) 0.0443(18) Uani 1 1 d .
C52 C 0.4076(4) 0.7248(6) -0.1751(4) 0.052(2) Uani 1 1 d .
C53 C 0.4036(4) 0.6242(6) -0.1541(4) 0.0491(19) Uani 1 1 d .
H53 H 0.4104 0.5957 -0.1987 0.059 Uiso 1 1 calc R
C54 C 0.3892(4) 0.5646(5) -0.0661(4) 0.0474(18) Uani 1 1 d .
C55 C 0.3307(5) 1.0049(7) 0.1567(6) 0.062(2) Uani 1 1 d .
O56 O 0.3537(4) 1.0848(5) 0.1569(3) 0.0765(16) Uani 1 1 d .
O57 O 0.2706(6) 0.9431(5) 0.2189(4) 0.120(2) Uani 1 1 d .
C58 C 0.2352(8) 0.9764(9) 0.2930(6) 0.149(5) Uani 1 1 d .
H58A H 0.2910 0.9767 0.3274 0.223 Uiso 1 1 calc R
H58B H 0.1831 0.9311 0.3303 0.223 Uiso 1 1 calc R
H58C H 0.2084 1.0432 0.2701 0.223 Uiso 1 1 calc R
O59 O 0.4037(3) 1.0680(4) -0.1556(3) 0.0611(14) Uani 1 1 d .
C60 C 0.4069(5) 1.1731(6) -0.1748(4) 0.061(2) Uani 1 1 d .
H60A H 0.4626 1.1904 -0.1471 0.073 Uiso 1 1 calc R
H60B H 0.3441 1.1948 -0.1511 0.073 Uiso 1 1 calc R
C61 C 0.4210(5) 1.2247(7) -0.2731(5) 0.092(3) Uani 1 1 d .
H61 H 0.4198 1.2974 -0.2845 0.110 Uiso 1 1 calc R
C62 C 0.3339(6) 1.2004(7) -0.3163(5) 0.102(3) Uani 1 1 d .
H62A H 0.3360 1.2447 -0.3774 0.153 Uiso 1 1 calc R
H62B H 0.2710 1.2093 -0.2850 0.153 Uiso 1 1 calc R
H62C H 0.3387 1.1317 -0.3143 0.153 Uiso 1 1 calc R
C63 C 0.5203(7) 1.2013(8) -0.3055(6) 0.127(4) Uani 1 1 d .
H63A H 0.5702 1.2118 -0.2694 0.191 Uiso 1 1 calc R
H63B H 0.5355 1.2445 -0.3664 0.191 Uiso 1 1 calc R
H63C H 0.5214 1.1322 -0.3023 0.191 Uiso 1 1 calc R
O64 O 0.4233(3) 0.7915(4) -0.2565(3) 0.0733(16) Uani 1 1 d .
C65 C 0.4526(6) 0.7591(7) -0.3277(5) 0.086(3) Uani 1 1 d .
H65A H 0.3947 0.7317 -0.3452 0.103 Uiso 1 1 calc R
H65B H 0.5038 0.7072 -0.3112 0.103 Uiso 1 1 calc R
C66 C 0.4945(9) 0.8491(9) -0.4020(6) 0.116(4) Uani 1 1 d .
H66 H 0.4446 0.9034 -0.4122 0.139 Uiso 1 1 calc R
C67 C 0.5875(9) 0.8830(12) -0.3783(9) 0.221(8) Uani 1 1 d .
H67A H 0.6328 0.8272 -0.3588 0.332 Uiso 1 1 calc R
H67B H 0.5716 0.9094 -0.3309 0.332 Uiso 1 1 calc R
H67C H 0.6194 0.9349 -0.4294 0.332 Uiso 1 1 calc R
C68 C 0.5115(13) 0.8223(11) -0.4833(6) 0.230(8) Uani 1 1 d .
H68A H 0.5338 0.8810 -0.5331 0.345 Uiso 1 1 calc R
H68B H 0.4493 0.7970 -0.4949 0.345 Uiso 1 1 calc R
H68C H 0.5626 0.7712 -0.4749 0.345 Uiso 1 1 calc R
C69 C 0.3830(4) 0.4530(6) -0.0439(4) 0.0521(19) Uani 1 1 d .
O70 O 0.3888(3) 0.4162(4) -0.1005(3) 0.0664(14) Uani 1 1 d .
O71 O 0.3706(3) 0.4049(4) 0.0407(3) 0.0529(12) Uani 1 1 d .
C72 C 0.3589(5) 0.2987(6) 0.0651(5) 0.068(2) Uani 1 1 d .
H72A H 0.2992 0.2840 0.0415 0.102 Uiso 1 1 calc R
H72B H 0.3522 0.2684 0.1290 0.102 Uiso 1 1 calc R
H72C H 0.4174 0.2718 0.0413 0.102 Uiso 1 1 calc R
S73 S 0.36009(11) 0.66945(13) 0.16277(9) 0.0497(5) Uani 1 1 d .
C74 C 0.3440(4) 0.5381(5) 0.1848(4) 0.0482(18) Uani 1 1 d .
H74A H 0.2860 0.5251 0.1571 0.058 Uiso 1 1 calc R
H74B H 0.4042 0.5098 0.1635 0.058 Uiso 1 1 calc R
C75 C 0.3271(5) 0.4964(5) 0.2832(4) 0.0507(18) Uani 1 1 d .
C76 C 0.4035(6) 0.4799(6) 0.3353(5) 0.086(3) Uani 1 1 d .
H76 H 0.4699 0.4906 0.3091 0.103 Uiso 1 1 calc R
C77 C 0.3867(9) 0.4476(8) 0.4267(6) 0.113(4) Uani 1 1 d .
H77 H 0.4405 0.4367 0.4625 0.136 Uiso 1 1 calc R
C78 C 0.2902(11) 0.4323(8) 0.4625(6) 0.117(4) Uani 1 1 d .
H78 H 0.2774 0.4106 0.5244 0.141 Uiso 1 1 calc R
C79 C 0.2120(9) 0.4472(7) 0.4124(6) 0.110(3) Uani 1 1 d .
H79 H 0.1454 0.4366 0.4384 0.132 Uiso 1 1 calc R
C80 C 0.2322(6) 0.4782(6) 0.3228(5) 0.072(2) Uani 1 1 d .
H80 H 0.1783 0.4873 0.2873 0.087 Uiso 1 1 calc R

loop_
_atom_site_aniso_label
_atom_site_aniso_U_11
_atom_site_aniso_U_22
_atom_site_aniso_U_33
_atom_site_aniso_U_23
_atom_site_aniso_U_13
_atom_site_aniso_U_12
N1 0.046(3) 0.047(5) 0.051(3) -0.026(3) -0.015(2) 0.010(3)
C2 0.033(3) 0.032(5) 0.046(3) -0.020(4) -0.001(3) -0.001(3)
C3 0.036(3) 0.037(5) 0.043(3) -0.018(4) -0.005(3) -0.004(3)
C4 0.035(3) 0.039(5) 0.045(3) -0.017(4) -0.006(3) 0.001(3)
N5 0.040(2) 0.050(5) 0.051(3) -0.024(3) -0.012(2) 0.005(3)
C6 0.039(3) 0.041(5) 0.049(3) -0.022(4) -0.007(3) 0.007(3)
C7 0.045(3) 0.055(6) 0.059(4) -0.035(4) -0.014(3) 0.009(3)
C8 0.037(3) 0.046(6) 0.046(3) -0.024(4) -0.005(3) 0.001(3)
C9 0.037(3) 0.045(6) 0.047(3) -0.022(4) -0.007(3) 0.009(3)
C10 0.053(3) 0.058(6) 0.045(4) -0.028(4) -0.007(3) 0.008(4)
C11 0.045(3) 0.050(6) 0.040(3) -0.019(4) -0.009(3) 0.010(3)
C12 0.058(4) 0.066(6) 0.041(3) -0.025(4) -0.005(3) 0.005(4)
C13 0.058(3) 0.041(5) 0.040(3) -0.011(4) -0.003(3) -0.001(3)
C14 0.044(3) 0.044(6) 0.045(4) -0.017(4) -0.009(3) 0.004(3)
C15 0.054(3) 0.046(6) 0.055(4) -0.022(4) -0.004(3) 0.005(4)
O16 0.095(3) 0.047(4) 0.075(3) -0.031(3) -0.011(3) 0.011(3)
O17 0.148(5) 0.048(5) 0.052(3) -0.018(3) -0.004(3) 0.009(4)
C18 0.199(10) 0.048(8) 0.052(5) -0.004(5) 0.003(6) 0.011(7)
O19 0.063(2) 0.054(4) 0.052(2) -0.032(3) -0.005(2) 0.002(2)
C20 0.061(4) 0.058(6) 0.064(4) -0.040(4) -0.010(3) 0.001(3)
C21 0.074(4) 0.076(7) 0.058(4) -0.040(5) 0.002(4) -0.009(4)
C22 0.092(5) 0.092(7) 0.061(4) -0.026(5) -0.018(4) -0.001(5)
C23 0.091(5) 0.132(9) 0.086(6) -0.066(7) 0.037(5) -0.045(5)
O24 0.097(3) 0.053(4) 0.039(2) -0.017(3) -0.004(2) 0.002(3)
C25 0.113(6) 0.053(7) 0.042(4) -0.007(5) -0.004(4) -0.005(5)
C26 0.123(7) 0.093(8) 0.041(4) -0.016(5) -0.004(4) 0.017(6)
C27 0.138(8) 0.112(9) 0.045(4) -0.010(6) -0.006(5) 0.014(7)
C28 0.213(12) 0.134(11) 0.071(6) -0.039(7) -0.005(7) 0.041(9)
C29 0.042(3) 0.046(6) 0.054(4) -0.017(4) -0.009(3) 0.006(4)
O30 0.073(3) 0.045(4) 0.067(3) -0.019(3) -0.015(3) 0.004(3)
O31 0.058(2) 0.042(3) 0.053(2) -0.024(2) 0.000(2) 0.002(2)
C32 0.065(4) 0.070(6) 0.085(5) -0.053(5) -0.012(4) 0.008(4)
S33 0.0578(8) 0.0469(14) 0.0435(8) -0.0219(9) -0.0043(7) 0.0004(8)
C34 0.058(3) 0.039(5) 0.045(3) -0.019(4) 0.001(3) -0.007(3)
C35 0.060(3) 0.031(5) 0.045(3) -0.019(4) 0.001(3) -0.005(3)
C36 0.064(4) 0.063(6) 0.053(4) -0.020(4) 0.000(3) 0.007(4)
C37 0.083(5) 0.077(7) 0.060(4) -0.024(5) 0.015(4) 0.008(5)
C38 0.110(6) 0.076(7) 0.042(4) -0.017(4) 0.003(4) 0.000(5)
C39 0.097(6) 0.091(7) 0.052(4) -0.027(5) -0.020(4) 0.014(5)
C40 0.067(4) 0.074(6) 0.057(4) -0.031(4) -0.007(3) 0.005(4)
N41 0.038(2) 0.048(5) 0.048(3) -0.021(3) -0.005(2) 0.000(2)
C42 0.037(3) 0.035(5) 0.042(3) -0.012(4) -0.004(3) -0.003(3)
C43 0.033(3) 0.038(5) 0.044(3) -0.014(4) -0.001(3) -0.005(3)
C44 0.040(3) 0.031(5) 0.049(4) -0.009(4) -0.010(3) -0.001(3)
N45 0.043(3) 0.058(5) 0.054(3) -0.024(3) -0.007(2) 0.005(3)
C46 0.052(3) 0.048(6) 0.062(4) -0.024(5) -0.016(3) 0.004(4)
C47 0.048(3) 0.044(6) 0.064(4) -0.022(4) -0.011(3) 0.011(3)
C48 0.042(3) 0.043(6) 0.056(4) 0.000(4) -0.012(3) 0.001(3)
C49 0.042(3) 0.046(6) 0.048(4) -0.013(4) -0.009(3) 0.003(3)
C50 0.041(3) 0.062(6) 0.048(4) -0.011(4) -0.010(3) 0.001(3)
C51 0.039(3) 0.044(6) 0.048(4) -0.013(4) -0.007(3) -0.003(3)
C52 0.053(3) 0.056(7) 0.043(4) -0.012(4) -0.007(3) -0.005(4)
C53 0.047(3) 0.059(6) 0.044(4) -0.022(4) -0.002(3) -0.004(3)
C54 0.039(3) 0.053(6) 0.058(4) -0.028(4) -0.009(3) 0.002(3)
C55 0.067(4) 0.044(7) 0.072(5) -0.016(6) 0.000(4) 0.001(4)
O56 0.093(3) 0.046(5) 0.093(4) -0.029(4) 0.004(3) -0.009(3)
O57 0.184(6) 0.106(7) 0.084(4) -0.060(5) 0.036(4) -0.033(5)
C58 0.204(11) 0.157(12) 0.104(7) -0.084(8) 0.062(8) -0.050(9)
O59 0.070(3) 0.045(4) 0.063(3) -0.009(3) -0.014(3) 0.001(3)
C60 0.059(4) 0.040(6) 0.069(5) 0.003(5) -0.007(4) -0.009(4)
C61 0.062(4) 0.120(9) 0.088(6) -0.029(6) -0.015(4) 0.017(5)
C62 0.105(6) 0.124(9) 0.066(5) -0.015(6) -0.024(5) 0.018(6)
C63 0.147(9) 0.154(11) 0.087(6) -0.051(7) -0.010(6) 0.005(8)
O64 0.096(3) 0.083(5) 0.043(3) -0.024(3) -0.007(3) 0.002(3)
C65 0.114(6) 0.091(8) 0.053(5) -0.030(6) 0.008(5) -0.012(6)
C66 0.162(10) 0.121(11) 0.064(6) -0.038(7) 0.021(6) -0.016(8)
C67 0.149(11) 0.32(2) 0.168(13) -0.068(15) 0.080(10) -0.149(13)
C68 0.41(2) 0.197(15) 0.071(7) -0.055(9) 0.038(10) 0.061(15)
C69 0.037(3) 0.060(6) 0.067(4) -0.031(5) -0.009(3) 0.005(3)
O70 0.064(3) 0.078(4) 0.077(3) -0.050(3) -0.016(2) 0.011(3)
O71 0.059(2) 0.038(4) 0.063(3) -0.019(3) -0.008(2) -0.001(2)
C72 0.063(4) 0.053(7) 0.087(5) -0.023(5) -0.006(4) 0.001(4)
S73 0.0588(9) 0.0467(15) 0.0451(9) -0.0174(10) -0.0065(7) 0.0027(8)
C74 0.066(4) 0.029(5) 0.049(4) -0.012(4) -0.009(3) 0.001(3)
C75 0.064(4) 0.035(5) 0.049(4) -0.010(4) 0.002(3) -0.011(3)
C76 0.115(6) 0.077(7) 0.072(5) -0.026(5) -0.038(5) 0.021(5)
C77 0.158(10) 0.100(9) 0.085(7) -0.027(7) -0.058(7) 0.016(8)
C78 0.214(13) 0.078(9) 0.055(6) -0.018(6) -0.012(8) 0.019(9)
C79 0.157(9) 0.079(9) 0.067(6) 0.000(6) 0.031(7) 0.007(7)
C80 0.101(6) 0.042(6) 0.053(5) 0.005(5) 0.010(4) -0.014(4)

loop_
_atom_type_symbol
_atom_type_description
_atom_type_scat_dispersion_real
_atom_type_scat_dispersion_imag
_atom_type_scat_source
C C 0.0181 0.0091 'International Tables Vol C Tables 4.2.6.8 and 6.1.1.4'
H H 0.0000 0.0000 'International Tables Vol C Tables 4.2.6.8 and 6.1.1.4'
N N 0.0311 0.0180 'International Tables Vol C Tables 4.2.6.8 and 6.1.1.4'
O O 0.0492 0.0322 'International Tables Vol C Tables 4.2.6.8 and 6.1.1.4'
S S 0.3331 0.5567 'International Tables Vol C Tables 4.2.6.8 and 6.1.1.4'

loop_
_geom_angle_atom_site_label_1
_geom_angle_atom_site_label_2
_geom_angle_atom_site_label_3
_geom_angle
C14 N1 C2 118.7(5)
N1 C2 C3 119.8(5)
N1 C2 C11 119.9(6)
C3 C2 C11 120.2(5)
C2 C3 C4 118.8(5)
C2 C3 S33 127.4(4)
C4 C3 S33 113.7(5)
N5 C4 C3 116.9(5)
N5 C4 C9 122.3(5)
C3 C4 C9 120.8(6)
C6 N5 C4 117.6(5)
N5 C6 C7 125.0(6)
N5 C6 C15 117.8(5)
C7 C6 C15 117.2(6)
C8 C7 C6 118.1(6)
C7 C8 O19 126.0(5)
C7 C8 C9 119.9(5)
O19 C8 C9 114.1(6)
C10 C9 C4 119.9(5)
C10 C9 C8 123.1(5)
C4 C9 C8 117.0(6)
C9 C10 C11 121.5(5)
C10 C11 C12 123.7(5)
C10 C11 C2 118.8(6)
C12 C11 C2 117.5(5)
O24 C12 C13 125.0(6)
O24 C12 C11 114.1(6)
C13 C12 C11 120.9(5)
C12 C13 C14 117.0(6)
N1 C14 C13 125.7(6)
N1 C14 C29 117.9(5)
C13 C14 C29 116.4(6)
O16 C15 O17 121.8(7)
O16 C15 C6 124.3(6)
O17 C15 C6 113.9(6)
C15 O17 C18 115.9(6)
C8 O19 C20 116.9(5)
O19 C20 C21 106.9(6)
C22 C21 C20 111.8(5)
C22 C21 C23 112.2(7)
C20 C21 C23 112.4(6)
C12 O24 C25 118.1(5)
O24 C25 C26 108.4(6)
C28 C26 C25 114.1(7)
C28 C26 C27 112.3(7)
C25 C26 C27 107.9(7)
O30 C29 O31 125.7(6)
O30 C29 C14 123.3(6)
O31 C29 C14 111.0(6)
C29 O31 C32 114.7(6)
C3 S33 C34 111.3(3)
C35 C34 S33 103.7(4)
C36 C35 C40 118.9(5)
C36 C35 C34 120.2(5)
C40 C35 C34 121.0(5)
C37 C36 C35 120.4(6)
C38 C37 C36 120.5(6)
C37 C38 C39 119.8(6)
C38 C39 C40 120.1(6)
C35 C40 C39 120.3(6)
C54 N41 C42 116.9(5)
N41 C42 C51 123.1(5)
N41 C42 C43 118.2(5)
C51 C42 C43 118.7(6)
C42 C43 C44 117.8(5)
C42 C43 S73 128.4(5)
C44 C43 S73 113.6(4)
N45 C44 C49 122.3(6)
N45 C44 C43 116.2(5)
C49 C44 C43 121.3(5)
C46 N45 C44 117.7(6)
N45 C46 C47 124.6(6)
N45 C46 C55 116.5(7)
C47 C46 C55 118.8(7)
C48 C47 C46 119.2(7)
O59 C48 C47 125.7(7)
O59 C48 C49 115.2(6)
C47 C48 C49 119.0(6)
C44 C49 C50 120.3(7)
C44 C49 C48 116.9(5)
C50 C49 C48 122.8(6)
C51 C50 C49 120.0(6)
C50 C51 C52 121.5(6)
C50 C51 C42 121.9(6)
C52 C51 C42 116.6(6)
O64 C52 C53 125.6(6)
O64 C52 C51 114.9(7)
C53 C52 C51 119.5(6)
C52 C53 C54 118.7(6)
N41 C54 C53 125.2(7)
N41 C54 C69 116.7(6)
C53 C54 C69 118.2(6)
O56 C55 O57 123.2(7)
O56 C55 C46 124.1(9)
O57 C55 C46 112.2(8)
C55 O57 C58 115.9(7)
C48 O59 C60 118.3(5)
O59 C60 C61 109.1(6)
C63 C61 C60 109.0(6)
C63 C61 C62 115.5(7)
C60 C61 C62 110.2(7)
C52 O64 C65 119.8(6)
O64 C65 C66 106.4(7)
C67 C66 C68 112.1(11)
C67 C66 C65 109.8(9)
C68 C66 C65 108.3(9)
O70 C69 O71 125.9(7)
O70 C69 C54 121.6(6)
O71 C69 C54 112.5(5)
C69 O71 C72 114.7(5)
C43 S73 C74 110.9(3)
C75 C74 S73 102.9(4)
C76 C75 C80 117.9(7)
C76 C75 C74 122.1(6)
C80 C75 C74 120.0(6)
C75 C76 C77 121.7(9)
C78 C77 C76 117.8(9)
C79 C78 C77 122.1(9)
C78 C79 C80 118.0(10)
C75 C80 C79 122.5(8)

loop_
_geom_bond_atom_site_label_1
_geom_bond_atom_site_label_2
_geom_bond_distance
N1 C14 1.306(7)
N1 C2 1.380(7)
C2 C3 1.396(8)
C2 C11 1.452(7)
C3 C4 1.412(7)
C3 S33 1.754(5)
C4 N5 1.367(7)
C4 C9 1.421(7)
N5 C6 1.313(7)
C6 C7 1.417(7)
C6 C15 1.487(9)
C7 C8 1.352(8)
C8 O19 1.355(6)
C8 C9 1.441(8)
C9 C10 1.371(8)
C10 C11 1.396(8)
C11 C12 1.418(9)
C12 O24 1.365(6)
C12 C13 1.364(8)
C13 C14 1.411(7)
C14 C29 1.516(9)
C15 O16 1.201(7)
C15 O17 1.321(7)
O17 C18 1.431(8)
O19 C20 1.457(7)
C20 C21 1.513(8)
C21 C22 1.509(9)
C21 C23 1.504(9)
O24 C25 1.432(8)
C25 C26 1.500(8)
C26 C28 1.465(10)
C26 C27 1.529(10)
C29 O30 1.202(7)
C29 O31 1.332(7)
O31 C32 1.441(7)
S33 C34 1.819(6)
C34 C35 1.506(7)
C35 C36 1.378(8)
C35 C40 1.382(7)
C36 C37 1.380(8)
C37 C38 1.364(9)
C38 C39 1.369(9)
C39 C40 1.387(9)
N41 C54 1.318(6)
N41 C42 1.364(7)
C42 C51 1.434(8)
C42 C43 1.432(7)
C43 C44 1.431(8)
C43 S73 1.734(6)
C44 N45 1.370(7)
C44 C49 1.402(8)
N45 C46 1.325(8)
C46 C47 1.379(9)
C46 C55 1.493(9)
C47 C48 1.359(8)
C48 O59 1.345(7)
C48 C49 1.449(9)
C49 C50 1.394(8)
C50 C51 1.375(8)
C51 C52 1.422(8)
C52 O64 1.347(8)
C52 C53 1.371(9)
C53 C54 1.397(8)
C54 C69 1.524(9)
C55 O56 1.202(8)
C55 O57 1.320(9)
O57 C58 1.488(8)
O59 C60 1.437(8)
C60 C61 1.515(10)
C61 C63 1.473(10)
C61 C62 1.529(10)
O64 C65 1.418(7)
C65 C66 1.516(12)
C66 C67 1.485(13)
C66 C68 1.507(12)
C69 O70 1.211(6)
C69 O71 1.312(7)
O71 C72 1.452(8)
S73 C74 1.815(6)
C74 C75 1.507(8)
C75 C76 1.360(8)
C75 C80 1.370(9)
C76 C77 1.401(11)
C77 C78 1.369(13)
C78 C79 1.362(13)
C79 C80 1.379(10)

loop_
_geom_torsion_atom_site_label_1
_geom_torsion_atom_site_label_2
_geom_torsion_atom_site_label_3
_geom_torsion_atom_site_label_4
_geom_torsion
C14 N1 C2 C3 -178.6(5)
C14 N1 C2 C11 2.5(7)
N1 C2 C3 C4 -177.9(4)
C11 C2 C3 C4 1.0(7)
N1 C2 C3 S33 5.6(7)
C11 C2 C3 S33 -175.5(4)
C2 C3 C4 N5 179.3(4)
S33 C3 C4 N5 -3.8(6)
C2 C3 C4 C9 -0.5(7)
S33 C3 C4 C9 176.5(4)
C3 C4 N5 C6 179.3(4)
C9 C4 N5 C6 -0.9(7)
C4 N5 C6 C7 1.0(7)
C4 N5 C6 C15 178.5(4)
N5 C6 C7 C8 -1.0(8)
C15 C6 C7 C8 -178.6(5)
C6 C7 C8 O19 178.4(5)
C6 C7 C8 C9 1.0(7)
N5 C4 C9 C10 179.1(5)
C3 C4 C9 C10 -1.1(7)
N5 C4 C9 C8 0.9(7)
C3 C4 C9 C8 -179.3(4)
C7 C8 C9 C10 -179.1(5)
O19 C8 C9 C10 3.2(7)
C7 C8 C9 C4 -1.0(7)
O19 C8 C9 C4 -178.6(4)
C4 C9 C10 C11 2.2(8)
C8 C9 C10 C11 -179.7(5)
C9 C10 C11 C12 -177.9(5)
C9 C10 C11 C2 -1.6(8)
N1 C2 C11 C10 178.9(4)
C3 C2 C11 C10 0.0(7)
N1 C2 C11 C12 -4.6(7)
C3 C2 C11 C12 176.5(5)
C10 C11 C12 O24 0.5(8)
C2 C11 C12 O24 -175.8(4)
C10 C11 C12 C13 -178.1(5)
C2 C11 C12 C13 5.6(8)
O24 C12 C13 C14 177.2(5)
C11 C12 C13 C14 -4.4(8)
C2 N1 C14 C13 -1.3(8)
C2 N1 C14 C29 -178.0(4)
C12 C13 C14 N1 2.2(8)
C12 C13 C14 C29 179.0(5)
N5 C6 C15 O16 -178.7(5)
C7 C6 C15 O16 -1.0(8)
N5 C6 C15 O17 2.8(7)
C7 C6 C15 O17 -179.4(5)
O16 C15 O17 C18 2.1(10)
C6 C15 O17 C18 -179.5(6)
C7 C8 O19 C20 1.1(7)
C9 C8 O19 C20 178.6(4)
C8 O19 C20 C21 178.4(5)
O19 C20 C21 C22 -66.5(7)
O19 C20 C21 C23 60.7(7)
C13 C12 O24 C25 -4.2(9)
C11 C12 O24 C25 177.2(5)
C12 O24 C25 C26 -167.2(6)
O24 C25 C26 C28 -53.8(10)
O24 C25 C26 C27 -179.4(6)
N1 C14 C29 O30 172.6(5)
C13 C14 C29 O30 -4.4(8)
N1 C14 C29 O31 -8.2(7)
C13 C14 C29 O31 174.8(4)
O30 C29 O31 C32 -1.6(8)
C14 C29 O31 C32 179.2(4)
C2 C3 S33 C34 -10.8(5)
C4 C3 S33 C34 172.6(4)
C3 S33 C34 C35 -179.8(3)
S33 C34 C35 C36 -92.3(6)
S33 C34 C35 C40 87.7(6)
C40 C35 C36 C37 1.5(10)
C34 C35 C36 C37 -178.6(6)
C35 C36 C37 C38 -2.1(11)
C36 C37 C38 C39 1.8(12)
C37 C38 C39 C40 -0.9(12)
C36 C35 C40 C39 -0.6(10)
C34 C35 C40 C39 179.5(6)
C38 C39 C40 C35 0.3(12)
C54 N41 C42 C51 -0.8(7)
C54 N41 C42 C43 178.7(4)
N41 C42 C43 C44 179.7(4)
C51 C42 C43 C44 -0.7(7)
N41 C42 C43 S73 5.7(7)
C51 C42 C43 S73 -174.8(4)
C42 C43 C44 N45 176.7(4)
S73 C43 C44 N45 -8.4(6)
C42 C43 C44 C49 0.4(7)
S73 C43 C44 C49 175.3(4)
C49 C44 N45 C46 -3.5(8)
C43 C44 N45 C46 -179.8(5)
C44 N45 C46 C47 0.1(8)
C44 N45 C46 C55 177.6(5)
N45 C46 C47 C48 1.1(9)
C55 C46 C47 C48 -176.3(5)
C46 C47 C48 O59 178.3(5)
C46 C47 C48 C49 1.0(8)
N45 C44 C49 C50 -176.6(5)
C43 C44 C49 C50 -0.6(8)
N45 C44 C49 C48 5.4(7)
C43 C44 C49 C48 -178.5(5)
O59 C48 C49 C44 178.4(5)
C47 C48 C49 C44 -4.0(7)
O59 C48 C49 C50 0.5(7)
C47 C48 C49 C50 178.1(5)
C44 C49 C50 C51 1.1(8)
C48 C49 C50 C51 178.9(5)
C49 C50 C51 C52 -179.4(5)
C49 C50 C51 C42 -1.4(8)
N41 C42 C51 C50 -179.2(5)
C43 C42 C51 C50 1.3(7)
N41 C42 C51 C52 -1.1(7)
C43 C42 C51 C52 179.3(4)
C50 C51 C52 O64 0.3(8)
C42 C51 C52 O64 -177.8(4)
C50 C51 C52 C53 -179.4(5)
C42 C51 C52 C53 2.5(8)
O64 C52 C53 C54 178.4(5)
C51 C52 C53 C54 -1.9(8)
C42 N41 C54 C53 1.5(8)
C42 N41 C54 C69 -177.6(4)
C52 C53 C54 N41 -0.2(8)
C52 C53 C54 C69 178.9(5)
N45 C46 C55 O56 159.4(6)
C47 C46 C55 O56 -23.0(9)
N45 C46 C55 O57 -28.9(8)
C47 C46 C55 O57 148.7(6)
O56 C55 O57 C58 -2.5(12)
C46 C55 O57 C58 -174.3(7)
C47 C48 O59 C60 1.8(8)
C49 C48 O59 C60 179.2(5)
C48 O59 C60 C61 -177.7(5)
O59 C60 C61 C63 -66.7(8)
O59 C60 C61 C62 61.0(8)
C53 C52 O64 C65 -9.8(9)
C51 C52 O64 C65 170.4(6)
C52 O64 C65 C66 -162.8(7)
O64 C65 C66 C67 66.1(11)
O64 C65 C66 C68 -171.1(9)
N41 C54 C69 O70 178.1(5)
C53 C54 C69 O70 -1.0(8)
N41 C54 C69 O71 -1.6(7)
C53 C54 C69 O71 179.3(5)
O70 C69 O71 C72 -2.8(8)
C54 C69 O71 C72 176.9(4)
C42 C43 S73 C74 -11.9(5)
C44 C43 S73 C74 173.9(4)
C43 S73 C74 C75 -173.9(4)
S73 C74 C75 C76 -79.6(7)
S73 C74 C75 C80 97.4(7)
C80 C75 C76 C77 -1.5(12)
C74 C75 C76 C77 175.5(7)
C75 C76 C77 C78 0.4(14)
C76 C77 C78 C79 0.2(16)
C77 C78 C79 C80 0.4(16)
C76 C75 C80 C79 2.0(12)
C74 C75 C80 C79 -175.0(7)
C78 C79 C80 C75 -1.5(14)
